data_4100855
_journal_name_full 'Journal of the American Chemical Society'
_journal_year 2005
_chemical_formula_sum 'C15 H13 N3'
_chemical_formula_weight 235.28
_space_group_IT_number 15
_symmetry_cell_setting monoclinic
_symmetry_space_group_name_Hall '-C 2yc'
_symmetry_space_group_name_H-M 'C 1 2/c 1'
_cell_angle_alpha 90.00
_cell_angle_beta 100.713(2)
_cell_angle_gamma 90.00
_cell_formula_units_Z 8
_cell_length_a 17.6093(18)
_cell_length_b 6.4190(6)
_cell_length_c 22.173(2)
_cell_measurement_temperature 100(2)
_cell_volume 2462.6(4)
_diffrn_ambient_temperature 100(2)
_exptl_crystal_density_diffrn 1.269
_cod_depositor_comments
;
The following automatic conversions were performed:
'_symmetry_cell_setting' value 'Monoclinic' changed to 'monoclinic'
according to '/home/saulius/struct/CIF-dictionaries/cif_core.dic'
dictionary named 'cif_core.dic' version 2.4.1 from 2010-06-29.

Automatic conversion script
Id: cif_fix_enum 1527 2010-12-29 10:47:43Z saulius 
;
_cod_original_sg_symbol_H-M 'C 2/c'
_cod_database_code 4100855

loop_
_symmetry_equiv_pos_as_xyz
'x, y, z'
'-x, y, -z+1/2'
'x+1/2, y+1/2, z'
'-x+1/2, y+1/2, -z+1/2'
'-x, -y, -z'
'x, -y, z-1/2'
'-x+1/2, -y+1/2, -z'
'x+1/2, -y+1/2, z-1/2'

loop_
_atom_site_label
_atom_site_type_symbol
_atom_site_fract_x
_atom_site_fract_y
_atom_site_fract_z
_atom_site_U_iso_or_equiv
_atom_site_adp_type
_atom_site_occupancy
_atom_site_symmetry_multiplicity
_atom_site_calc_flag
_atom_site_refinement_flags
_atom_site_disorder_assembly
_atom_site_disorder_group
N1 N 0.66017(5) 0.72005(14) 0.06779(4) 0.0190(2) Uani 1 1 d . . .
N2 N 0.68941(6) 0.89832(15) 0.04915(5) 0.0238(2) Uani 1 1 d . . .
N3 N 0.63582(6) 1.04241(15) 0.04642(5) 0.0271(2) Uani 1 1 d . . .
C4 C 0.57272(7) 0.95616(18) 0.06306(5) 0.0243(3) Uani 1 1 d . . .
H4A H 0.5259 1.0275 0.0648 0.029 Uiso 1 1 calc R . .
C5 C 0.58665(6) 0.74965(17) 0.07701(5) 0.0192(2) Uani 1 1 d . . .
C6 C 0.53729(6) 0.58854(17) 0.09712(5) 0.0188(2) Uani 1 1 d . . .
C7 C 0.46176(6) 0.56246(18) 0.06515(5) 0.0221(2) Uani 1 1 d . . .
H7A H 0.4429 0.6472 0.0305 0.026 Uiso 1 1 calc R . .
C8 C 0.41418(6) 0.4131(2) 0.08389(5) 0.0246(3) Uani 1 1 d . . .
H8A H 0.3630 0.3950 0.0617 0.029 Uiso 1 1 calc R . .
C9 C 0.44092(6) 0.29001(19) 0.13478(5) 0.0246(3) Uani 1 1 d . . .
H9A H 0.4083 0.1869 0.1472 0.030 Uiso 1 1 calc R . .
C10 C 0.51541(6) 0.31789(19) 0.16743(5) 0.0247(3) Uani 1 1 d . . .
H10A H 0.5335 0.2356 0.2028 0.030 Uiso 1 1 calc R . .
C11 C 0.56343(6) 0.46568(18) 0.14853(5) 0.0215(2) Uani 1 1 d . . .
H11A H 0.6146 0.4832 0.1708 0.026 Uiso 1 1 calc R . .
C12 C 0.70624(6) 0.53059(17) 0.07127(5) 0.0196(2) Uani 1 1 d . . .
H12A H 0.7376 0.5347 0.0386 0.024 Uiso 1 1 calc R . .
H12B H 0.6709 0.4097 0.0630 0.024 Uiso 1 1 calc R . .
C13 C 0.75968(6) 0.49737(17) 0.13224(5) 0.0192(2) Uani 1 1 d . . .
C14 C 0.76368(6) 0.63338(19) 0.18138(5) 0.0230(2) Uani 1 1 d . . .
H14A H 0.7324 0.7550 0.1772 0.028 Uiso 1 1 calc R . .
C15 C 0.81323(7) 0.5926(2) 0.23669(5) 0.0268(3) Uani 1 1 d . . .
H15A H 0.8147 0.6846 0.2704 0.032 Uiso 1 1 calc R . .
C16 C 0.86028(7) 0.4186(2) 0.24263(6) 0.0282(3) Uani 1 1 d . . .
H16A H 0.8947 0.3921 0.2802 0.034 Uiso 1 1 calc R . .
C17 C 0.85700(7) 0.2828(2) 0.19357(6) 0.0300(3) Uani 1 1 d . . .
H17A H 0.8893 0.1632 0.1975 0.036 Uiso 1 1 calc R . .
C18 C 0.80659(7) 0.32138(18) 0.13895(5) 0.0253(3) Uani 1 1 d . . .
H18A H 0.8040 0.2267 0.1057 0.030 Uiso 1 1 calc R . .

loop_
_atom_site_aniso_label
_atom_site_aniso_U_11
_atom_site_aniso_U_22
_atom_site_aniso_U_33
_atom_site_aniso_U_23
_atom_site_aniso_U_13
_atom_site_aniso_U_12
N1 0.0194(4) 0.0177(5) 0.0202(4) -0.0003(3) 0.0045(4) -0.0032(4)
N2 0.0263(5) 0.0181(5) 0.0275(5) 0.0010(4) 0.0061(4) -0.0055(4)
N3 0.0301(5) 0.0197(5) 0.0309(5) 0.0012(4) 0.0045(4) -0.0014(4)
C4 0.0244(6) 0.0208(6) 0.0273(6) -0.0008(4) 0.0035(5) 0.0009(4)
C5 0.0185(5) 0.0212(5) 0.0172(5) -0.0016(4) 0.0014(4) 0.0001(4)
C6 0.0182(5) 0.0194(5) 0.0197(5) -0.0030(4) 0.0058(4) 0.0002(4)
C7 0.0203(5) 0.0267(6) 0.0191(5) -0.0002(4) 0.0036(4) 0.0014(4)
C8 0.0155(5) 0.0340(7) 0.0242(6) -0.0046(5) 0.0038(4) -0.0029(5)
C9 0.0212(6) 0.0258(6) 0.0292(6) -0.0007(5) 0.0110(5) -0.0047(5)
C10 0.0220(6) 0.0274(6) 0.0256(6) 0.0055(5) 0.0069(5) 0.0022(5)
C11 0.0162(5) 0.0258(6) 0.0224(5) 0.0005(4) 0.0034(4) -0.0002(4)
C12 0.0192(5) 0.0184(5) 0.0221(5) -0.0024(4) 0.0061(4) -0.0014(4)
C13 0.0157(5) 0.0206(5) 0.0224(5) -0.0001(4) 0.0067(4) -0.0044(4)
C14 0.0168(5) 0.0259(6) 0.0270(6) -0.0038(5) 0.0061(4) -0.0014(4)
C15 0.0232(6) 0.0351(7) 0.0229(6) -0.0055(5) 0.0064(5) -0.0075(5)
C16 0.0258(6) 0.0330(7) 0.0241(6) 0.0057(5) 0.0002(5) -0.0071(5)
C17 0.0298(6) 0.0234(6) 0.0348(7) 0.0043(5) 0.0007(5) 0.0015(5)
C18 0.0267(6) 0.0214(6) 0.0273(6) -0.0029(5) 0.0038(5) -0.0004(5)

loop_
_geom_bond_atom_site_label_1
_geom_bond_atom_site_label_2
_geom_bond_distance
_geom_bond_site_symmetry_2
_geom_bond_publ_flag
N1 N2 1.3508(13) . ?
N1 C5 1.3609(14) . ?
N1 C12 1.4560(14) . ?
N2 N3 1.3148(14) . ?
N3 C4 1.3525(15) . ?
C4 C5 1.3729(16) . ?
C5 C6 1.4725(15) . ?
C6 C11 1.3922(16) . ?
C6 C7 1.3960(15) . ?
C7 C8 1.3871(16) . ?
C8 C9 1.3861(17) . ?
C9 C10 1.3871(16) . ?
C10 C11 1.3865(16) . ?
C12 C13 1.5119(15) . ?
C13 C14 1.3877(16) . ?
C13 C18 1.3911(16) . ?
C14 C15 1.3913(17) . ?
C15 C16 1.3826(18) . ?
C16 C17 1.3869(18) . ?
C17 C18 1.3844(17) . ?

loop_
_cod_related_entry_id
_cod_related_entry_database
_cod_related_entry_code
1 ChemSpider 10490567
